data_7003019
loop_
_publ_author_name
'Ni, Chengbao'
'Ellis, Bobby D.'
'Stich, Troy A.'
'Fettinger, James C.'
'Long, Gary J.'
'Britt, R. David'
'Power, Philip P.'

_publ_section_title
;
 Reduction of terphenyl iron(ii) or cobalt(ii) halides in the presence
 of trimethylphosphine: an unusual triple dehydrogenation of an alkyl
 group
;
_journal_issue 27
_journal_name_full 'Dalton Transactions'
_journal_page_first 5401
_journal_page_last 5405
_journal_paper_doi 10.1039/b904647j
_journal_year 2009
_chemical_formula_moiety 'C39 H62 Co P3'
_chemical_formula_sum 'C39 H62 Co P3'
_chemical_formula_weight 682.73
_chemical_name_systematic
;
?
;
_space_group_IT_number 61
_symmetry_cell_setting orthorhombic
_symmetry_space_group_name_Hall '-P 2ac 2ab'
_symmetry_space_group_name_H-M 'P b c a'
_atom_sites_solution_hydrogens geom
_atom_sites_solution_primary direct
_atom_sites_solution_secondary difmap
_audit_creation_method SHELXL-97
_cell_angle_alpha 90.00
_cell_angle_beta 90.00
_cell_angle_gamma 90.00
_cell_formula_units_Z 8
_cell_length_a 23.347(5)
_cell_length_b 12.992(3)
_cell_length_c 26.446(5)
_cell_measurement_reflns_used 8041
_cell_measurement_temperature 90(2)
_cell_measurement_theta_max 27.39
_cell_measurement_theta_min 2.81
_cell_volume 8022(3)
_computing_cell_refinement 'SAINT (7.46A) (Bruker, 2006)'
_computing_data_collection 'Apex2 (2.1-4) (Bruker, 2007)'
_computing_data_reduction 'SAINT (7.46A) (Bruker, 2006)'
_computing_molecular_graphics 'SHELXTL 5.1, XP (Sheldrick, 1994)'
_computing_publication_material SHELXL97
_computing_structure_refinement 'SHELXL-97 (Sheldrick, 2008)'
_computing_structure_solution 'SHELXS-97 (Sheldrick, 2008)'
_diffrn_ambient_temperature 90(2)
_diffrn_measured_fraction_theta_full 0.999
_diffrn_measured_fraction_theta_max 0.999
_diffrn_measurement_device_type 'Bruker SMART APEXII CCD'
_diffrn_measurement_method '\w and \f'
_diffrn_radiation_monochromator graphite
_diffrn_radiation_source 'fine-focus sealed tube'
_diffrn_radiation_type MoK\a
_diffrn_radiation_wavelength 0.71073
_diffrn_reflns_av_R_equivalents 0.0435
_diffrn_reflns_av_sigmaI/netI 0.0199
_diffrn_reflns_limit_h_max 30
_diffrn_reflns_limit_h_min -30
_diffrn_reflns_limit_k_max 16
_diffrn_reflns_limit_k_min -16
_diffrn_reflns_limit_l_max 34
_diffrn_reflns_limit_l_min -34
_diffrn_reflns_number 98145
_diffrn_reflns_theta_full 27.49
_diffrn_reflns_theta_max 27.49
_diffrn_reflns_theta_min 2.81
_exptl_absorpt_coefficient_mu 0.571
_exptl_absorpt_correction_T_max 0.9557
_exptl_absorpt_correction_T_min 0.8895
_exptl_absorpt_correction_type 'Empirical, SADabs (multi-scan)'
_exptl_absorpt_process_details 'SADABS 2007/3 (Sheldrick, 2007)'
_exptl_crystal_colour Orange
_exptl_crystal_density_diffrn 1.131
_exptl_crystal_density_method 'not measured'
_exptl_crystal_description Block
_exptl_crystal_F_000 2944
_exptl_crystal_size_max 0.21
_exptl_crystal_size_mid 0.12
_exptl_crystal_size_min 0.08
_platon_squeeze_details
;
;
_refine_diff_density_max 0.474
_refine_diff_density_min -0.260
_refine_diff_density_rms 0.048
_refine_ls_extinction_method none
_refine_ls_goodness_of_fit_ref 1.052
_refine_ls_hydrogen_treatment constr
_refine_ls_matrix_type full
_refine_ls_number_parameters 414
_refine_ls_number_reflns 9193
_refine_ls_number_restraints 2
_refine_ls_restrained_S_all 1.054
_refine_ls_R_factor_all 0.0405
_refine_ls_R_factor_gt 0.0293
_refine_ls_shift/su_max 0.002
_refine_ls_shift/su_mean 0.000
_refine_ls_structure_factor_coef Fsqd
_refine_ls_weighting_details 'calc w=1/[\s^2^(Fo^2^)+(0.0352P)^2^+3.8133P] where P=(Fo^2^+2Fc^2^)/3'
_refine_ls_weighting_scheme calc
_refine_ls_wR_factor_gt 0.0715
_refine_ls_wR_factor_ref 0.0774
_reflns_number_gt 7608
_reflns_number_total 9193
_reflns_threshold_expression >2sigma(I)
_cod_data_source_file b904647j.txt
_cod_data_source_block final
_cod_original_cell_volume 8021(3)
_cod_database_code 7003019

loop_
_symmetry_equiv_pos_as_xyz
'x, y, z'
'-x+1/2, -y, z+1/2'
'-x, y+1/2, -z+1/2'
'x+1/2, -y+1/2, -z'
'-x, -y, -z'
'x-1/2, y, -z-1/2'
'x, -y-1/2, z-1/2'
'-x-1/2, y-1/2, z'

loop_
_atom_site_label
_atom_site_type_symbol
_atom_site_fract_x
_atom_site_fract_y
_atom_site_fract_z
_atom_site_U_iso_or_equiv
_atom_site_adp_type
_atom_site_occupancy
_atom_site_symmetry_multiplicity
_atom_site_calc_flag
_atom_site_refinement_flags
_atom_site_disorder_assembly
_atom_site_disorder_group
Co1 Co 0.381162(8) 0.776706(14) 0.200513(7) 0.01556(5) Uani 1 1 d . . .
P1 P 0.362416(15) 0.94058(3) 0.201105(13) 0.01782(8) Uani 1 1 d . . .
P2 P 0.469493(15) 0.76108(3) 0.176963(14) 0.02044(8) Uani 1 1 d . . .
P3 P 0.390289(17) 0.75189(3) 0.280667(14) 0.02457(9) Uani 1 1 d . . .
C1 C 0.25254(6) 0.82643(10) 0.03718(5) 0.0170(3) Uani 1 1 d . . .
H1A H 0.2441 0.8956 0.0461 0.020 Uiso 1 1 calc R . .
C2 C 0.27355(6) 0.80532(11) -0.01110(5) 0.0175(3) Uani 1 1 d . . .
C3 C 0.28546(6) 0.70364(11) -0.02394(6) 0.0230(3) Uani 1 1 d . . .
H3A H 0.2997 0.6878 -0.0567 0.028 Uiso 1 1 calc R . .
C4 C 0.27669(7) 0.62522(11) 0.01086(6) 0.0257(3) Uani 1 1 d . . .
H4A H 0.2847 0.5560 0.0017 0.031 Uiso 1 1 calc R . .
C5 C 0.25626(6) 0.64752(11) 0.05892(6) 0.0212(3) Uani 1 1 d . . .
H5A H 0.2509 0.5934 0.0826 0.025 Uiso 1 1 calc R . .
C6 C 0.24359(5) 0.74840(10) 0.07271(5) 0.0161(3) Uani 1 1 d . . .
C7 C 0.28234(6) 0.88869(11) -0.04947(5) 0.0204(3) Uani 1 1 d . . .
C8 C 0.33438(7) 0.94294(11) -0.05135(5) 0.0246(3) Uani 1 1 d . . .
C9 C 0.34218(8) 1.01582(13) -0.08963(6) 0.0370(4) Uani 1 1 d . . .
H9A H 0.3775 1.0519 -0.0919 0.044 Uiso 1 1 calc R . .
C10 C 0.29928(9) 1.03604(14) -0.12415(7) 0.0435(5) Uani 1 1 d . . .
H10A H 0.3052 1.0855 -0.1501 0.052 Uiso 1 1 calc R . .
C11 C 0.24794(8) 0.98466(14) -0.12109(6) 0.0381(4) Uani 1 1 d . . .
H11A H 0.2183 1.0006 -0.1445 0.046 Uiso 1 1 calc R . .
C12 C 0.23850(7) 0.90979(13) -0.08446(6) 0.0285(3) Uani 1 1 d . B .
C13 C 0.22064(6) 0.77164(10) 0.12446(5) 0.0170(3) Uani 1 1 d . . .
C14 C 0.16362(6) 0.80674(11) 0.12999(5) 0.0198(3) Uani 1 1 d . . .
C15 C 0.14215(6) 0.82447(12) 0.17851(6) 0.0246(3) Uani 1 1 d . . .
H15A H 0.1043 0.8499 0.1825 0.029 Uiso 1 1 calc R . .
C16 C 0.17527(6) 0.80559(12) 0.22095(6) 0.0254(3) Uani 1 1 d . . .
H16A H 0.1599 0.8169 0.2537 0.030 Uiso 1 1 calc R . .
C17 C 0.23073(6) 0.77028(11) 0.21547(6) 0.0220(3) Uani 1 1 d . . .
H17A H 0.2530 0.7568 0.2448 0.026 Uiso 1 1 calc R . .
C18 C 0.25500(6) 0.75384(10) 0.16767(5) 0.0177(3) Uani 1 1 d . . .
C19 C 0.38237(7) 0.92202(13) -0.01379(6) 0.0280(3) Uani 1 1 d . . .
H19A H 0.3657 0.8819 0.0149 0.034 Uiso 1 1 calc R . .
C20 C 0.42921(9) 0.85658(18) -0.03743(8) 0.0487(5) Uani 1 1 d . . .
H20A H 0.4129 0.7910 -0.0488 0.073 Uiso 1 1 calc R . .
H20B H 0.4592 0.8435 -0.0124 0.073 Uiso 1 1 calc R . .
H20C H 0.4457 0.8931 -0.0664 0.073 Uiso 1 1 calc R . .
C21 C 0.40700(9) 1.02158(15) 0.00803(7) 0.0427(5) Uani 1 1 d . . .
H21A H 0.3759 1.0637 0.0218 0.064 Uiso 1 1 calc R . .
H21B H 0.4267 1.0599 -0.0188 0.064 Uiso 1 1 calc R . .
H21C H 0.4342 1.0050 0.0350 0.064 Uiso 1 1 calc R . .
C22 C 0.18151(7) 0.85236(17) -0.08338(7) 0.0415(5) Uani 1 1 d D . .
H22A H 0.1902 0.7896 -0.0629 0.050 Uiso 1 1 calc R A 1
C23 C 0.16539(8) 0.80904(15) -0.13455(8) 0.0427(4) Uani 1 1 d . B .
H23A H 0.1984 0.7730 -0.1491 0.064 Uiso 1 1 calc R . .
H23B H 0.1539 0.8653 -0.1571 0.064 Uiso 1 1 calc R . .
H23C H 0.1334 0.7608 -0.1307 0.064 Uiso 1 1 calc R . .
C24 C 0.1338(4) 0.9003(8) -0.0557(4) 0.042(2) Uani 0.38(3) 1 d PD B 1
H24A H 0.1238 0.9660 -0.0717 0.062 Uiso 0.38(3) 1 calc PR B 1
H24B H 0.1452 0.9125 -0.0206 0.062 Uiso 0.38(3) 1 calc PR B 1
H24C H 0.1005 0.8544 -0.0565 0.062 Uiso 0.38(3) 1 calc PR B 1
C24A C 0.1338(3) 0.9336(14) -0.0707(7) 0.091(4) Uani 0.62(3) 1 d PD B 2
H24D H 0.0965 0.8992 -0.0692 0.137 Uiso 0.62(3) 1 calc PR B 2
H24E H 0.1330 0.9865 -0.0971 0.137 Uiso 0.62(3) 1 calc PR B 2
H24F H 0.1421 0.9656 -0.0380 0.137 Uiso 0.62(3) 1 calc PR B 2
C25 C 0.12346(6) 0.82184(12) 0.08527(6) 0.0246(3) Uani 1 1 d . . .
H25A H 0.1444 0.8012 0.0539 0.030 Uiso 1 1 calc R . .
C26 C 0.10616(8) 0.93514(14) 0.08000(8) 0.0403(4) Uani 1 1 d . . .
H26A H 0.1406 0.9775 0.0761 0.060 Uiso 1 1 calc R . .
H26B H 0.0852 0.9569 0.1103 0.060 Uiso 1 1 calc R . .
H26C H 0.0816 0.9435 0.0502 0.060 Uiso 1 1 calc R . .
C27 C 0.07012(7) 0.75388(15) 0.09005(7) 0.0359(4) Uani 1 1 d . . .
H27A H 0.0818 0.6820 0.0947 0.054 Uiso 1 1 calc R . .
H27B H 0.0470 0.7599 0.0593 0.054 Uiso 1 1 calc R . .
H27C H 0.0474 0.7762 0.1192 0.054 Uiso 1 1 calc R . .
C28 C 0.31524(6) 0.71590(10) 0.16393(5) 0.0179(3) Uani 1 1 d . . .
C29 C 0.35664(6) 0.75040(11) 0.12767(5) 0.0192(3) Uani 1 1 d . . .
H29A H 0.3463 0.8113 0.1071 0.023 Uiso 1 1 calc R . .
H29B H 0.3778 0.6967 0.1088 0.023 Uiso 1 1 calc R . .
C30 C 0.33928(6) 0.63801(11) 0.19597(6) 0.0229(3) Uani 1 1 d . . .
H30A H 0.3598 0.5808 0.1792 0.028 Uiso 1 1 calc R . .
H30B H 0.3164 0.6168 0.2257 0.028 Uiso 1 1 calc R . .
C31 C 0.31196(8) 0.99093(13) 0.24811(7) 0.0333(4) Uani 1 1 d . . .
H31A H 0.3082 1.0656 0.2439 0.050 Uiso 1 1 calc R . .
H31B H 0.3262 0.9758 0.2822 0.050 Uiso 1 1 calc R . .
H31C H 0.2745 0.9583 0.2434 0.050 Uiso 1 1 calc R . .
C32 C 0.33034(7) 0.99681(12) 0.14455(6) 0.0300(4) Uani 1 1 d . . .
H32A H 0.3238 1.0705 0.1501 0.045 Uiso 1 1 calc R . .
H32B H 0.2938 0.9627 0.1375 0.045 Uiso 1 1 calc R . .
H32C H 0.3563 0.9875 0.1158 0.045 Uiso 1 1 calc R . .
C33 C 0.42084(7) 1.03363(13) 0.21065(7) 0.0316(4) Uani 1 1 d . . .
H33A H 0.4053 1.1037 0.2099 0.047 Uiso 1 1 calc R . .
H33B H 0.4493 1.0258 0.1837 0.047 Uiso 1 1 calc R . .
H33C H 0.4391 1.0210 0.2435 0.047 Uiso 1 1 calc R . .
C34 C 0.53082(7) 0.80192(15) 0.21604(6) 0.0323(4) Uani 1 1 d . . .
H34A H 0.5665 0.7909 0.1972 0.048 Uiso 1 1 calc R . .
H34B H 0.5316 0.7615 0.2473 0.048 Uiso 1 1 calc R . .
H34C H 0.5270 0.8751 0.2243 0.048 Uiso 1 1 calc R . .
C35 C 0.49350(7) 0.63052(13) 0.16075(6) 0.0299(3) Uani 1 1 d . . .
H35A H 0.5339 0.6324 0.1508 0.045 Uiso 1 1 calc R . .
H35B H 0.4704 0.6040 0.1327 0.045 Uiso 1 1 calc R . .
H35C H 0.4890 0.5854 0.1902 0.045 Uiso 1 1 calc R . .
C36 C 0.48983(7) 0.82776(14) 0.11825(6) 0.0302(3) Uani 1 1 d . . .
H36A H 0.5294 0.8099 0.1094 0.045 Uiso 1 1 calc R . .
H36B H 0.4868 0.9023 0.1232 0.045 Uiso 1 1 calc R . .
H36C H 0.4641 0.8066 0.0909 0.045 Uiso 1 1 calc R . .
C37 C 0.32750(8) 0.73714(14) 0.32231(6) 0.0332(4) Uani 1 1 d . . .
H37A H 0.3404 0.7228 0.3569 0.050 Uiso 1 1 calc R . .
H37B H 0.3038 0.6800 0.3102 0.050 Uiso 1 1 calc R . .
H37C H 0.3050 0.8008 0.3220 0.050 Uiso 1 1 calc R . .
C38 C 0.42760(8) 0.63253(15) 0.29772(6) 0.0389(4) Uani 1 1 d . . .
H38A H 0.4292 0.6263 0.3346 0.058 Uiso 1 1 calc R . .
H38B H 0.4666 0.6341 0.2840 0.058 Uiso 1 1 calc R . .
H38C H 0.4069 0.5735 0.2836 0.058 Uiso 1 1 calc R . .
C39 C 0.43078(8) 0.84445(16) 0.31965(6) 0.0383(4) Uani 1 1 d . . .
H39A H 0.4338 0.8183 0.3543 0.057 Uiso 1 1 calc R . .
H39B H 0.4108 0.9108 0.3199 0.057 Uiso 1 1 calc R . .
H39C H 0.4692 0.8534 0.3055 0.057 Uiso 1 1 calc R . .

loop_
_atom_site_aniso_label
_atom_site_aniso_U_11
_atom_site_aniso_U_22
_atom_site_aniso_U_33
_atom_site_aniso_U_23
_atom_site_aniso_U_13
_atom_site_aniso_U_12
Co1 0.01502(9) 0.01827(10) 0.01340(9) 0.00125(7) -0.00051(7) 0.00199(7)
P1 0.01724(17) 0.01798(17) 0.01824(17) -0.00112(13) -0.00205(13) 0.00008(13)
P2 0.01493(17) 0.02744(19) 0.01896(18) -0.00097(14) -0.00061(13) 0.00209(14)
P3 0.0247(2) 0.0336(2) 0.01545(18) 0.00416(15) 0.00067(14) 0.00978(16)
C1 0.0150(6) 0.0168(6) 0.0192(6) -0.0018(5) -0.0034(5) 0.0010(5)
C2 0.0143(6) 0.0208(7) 0.0176(6) -0.0003(5) -0.0031(5) -0.0014(5)
C3 0.0257(7) 0.0235(7) 0.0197(7) -0.0046(6) 0.0043(6) -0.0032(6)
C4 0.0328(8) 0.0165(7) 0.0276(8) -0.0050(6) 0.0094(6) -0.0021(6)
C5 0.0239(7) 0.0164(6) 0.0234(7) -0.0001(5) 0.0054(6) -0.0026(5)
C6 0.0108(6) 0.0191(6) 0.0183(6) -0.0027(5) -0.0005(5) -0.0006(5)
C7 0.0258(7) 0.0196(7) 0.0156(6) -0.0016(5) -0.0010(5) 0.0001(6)
C8 0.0319(8) 0.0233(7) 0.0185(7) -0.0001(6) -0.0023(6) -0.0061(6)
C9 0.0501(11) 0.0332(9) 0.0278(8) 0.0060(7) -0.0056(8) -0.0198(8)
C10 0.0729(14) 0.0309(9) 0.0269(9) 0.0122(7) -0.0116(9) -0.0140(9)
C11 0.0518(11) 0.0360(9) 0.0265(8) 0.0084(7) -0.0160(8) -0.0015(8)
C12 0.0308(8) 0.0329(8) 0.0219(7) 0.0025(6) -0.0056(6) 0.0001(7)
C13 0.0173(6) 0.0145(6) 0.0193(7) -0.0013(5) 0.0031(5) -0.0024(5)
C14 0.0161(7) 0.0191(7) 0.0242(7) -0.0022(5) 0.0015(5) -0.0005(5)
C15 0.0170(7) 0.0265(7) 0.0302(8) -0.0050(6) 0.0055(6) 0.0006(6)
C16 0.0213(7) 0.0325(8) 0.0224(7) -0.0052(6) 0.0085(6) -0.0028(6)
C17 0.0203(7) 0.0263(7) 0.0194(7) -0.0014(6) 0.0022(5) -0.0023(6)
C18 0.0164(6) 0.0158(6) 0.0210(7) -0.0014(5) 0.0032(5) -0.0028(5)
C19 0.0258(8) 0.0361(9) 0.0219(7) 0.0022(6) -0.0018(6) -0.0106(7)
C20 0.0376(11) 0.0683(14) 0.0402(11) -0.0102(10) -0.0085(9) 0.0083(10)
C21 0.0466(11) 0.0470(11) 0.0345(10) -0.0029(8) -0.0110(8) -0.0188(9)
C22 0.0276(9) 0.0649(13) 0.0320(9) 0.0143(9) -0.0115(7) -0.0050(8)
C23 0.0365(10) 0.0354(10) 0.0562(12) -0.0110(9) 0.0028(9) -0.0059(8)
C24 0.048(4) 0.054(5) 0.023(3) -0.005(3) 0.014(3) -0.019(3)
C24A 0.035(3) 0.158(9) 0.081(6) -0.083(6) 0.000(3) -0.013(4)
C25 0.0169(7) 0.0299(8) 0.0272(8) -0.0044(6) -0.0005(6) 0.0042(6)
C26 0.0396(10) 0.0340(9) 0.0474(11) 0.0003(8) -0.0114(8) 0.0107(8)
C27 0.0217(8) 0.0461(10) 0.0398(10) -0.0129(8) -0.0017(7) -0.0045(7)
C28 0.0175(7) 0.0177(6) 0.0185(6) -0.0031(5) 0.0007(5) -0.0013(5)
C29 0.0170(6) 0.0235(7) 0.0171(6) -0.0033(5) -0.0002(5) -0.0003(5)
C30 0.0235(7) 0.0187(7) 0.0266(8) 0.0011(6) 0.0032(6) 0.0012(6)
C31 0.0369(9) 0.0259(8) 0.0371(9) -0.0048(7) 0.0100(8) 0.0050(7)
C32 0.0372(9) 0.0209(7) 0.0317(8) 0.0049(6) -0.0128(7) 0.0013(6)
C33 0.0270(8) 0.0262(8) 0.0417(10) -0.0044(7) -0.0073(7) -0.0061(6)
C34 0.0187(7) 0.0467(10) 0.0315(8) -0.0073(7) -0.0058(6) 0.0018(7)
C35 0.0214(8) 0.0342(9) 0.0340(9) -0.0036(7) 0.0020(6) 0.0070(6)
C36 0.0203(7) 0.0429(9) 0.0275(8) 0.0038(7) 0.0041(6) -0.0025(7)
C37 0.0356(9) 0.0458(10) 0.0181(7) 0.0086(7) 0.0066(6) 0.0129(8)
C38 0.0396(10) 0.0499(11) 0.0273(8) 0.0153(8) 0.0036(7) 0.0223(8)
C39 0.0373(10) 0.0584(12) 0.0193(8) -0.0061(8) -0.0090(7) 0.0071(8)

loop_
_atom_type_symbol
_atom_type_description
_atom_type_scat_dispersion_real
_atom_type_scat_dispersion_imag
_atom_type_scat_source
C C 0.0033 0.0016 'International Tables Vol C Tables 4.2.6.8 and 6.1.1.4'
H H 0.0000 0.0000 'International Tables Vol C Tables 4.2.6.8 and 6.1.1.4'
P P 0.1023 0.0942 'International Tables Vol C Tables 4.2.6.8 and 6.1.1.4'
Co Co 0.3494 0.9721 'International Tables Vol C Tables 4.2.6.8 and 6.1.1.4'

loop_
_geom_angle_atom_site_label_1
_geom_angle_atom_site_label_2
_geom_angle_atom_site_label_3
_geom_angle
_geom_angle_site_symmetry_1
_geom_angle_site_symmetry_3
_geom_angle_publ_flag
C28 Co1 C29 41.74(5) . . ?
C28 Co1 C30 41.58(6) . . ?
C29 Co1 C30 70.36(6) . . ?
C28 Co1 P3 119.82(4) . . ?
C29 Co1 P3 158.80(4) . . ?
C30 Co1 P3 88.47(4) . . ?
C28 Co1 P2 124.20(4) . . ?
C29 Co1 P2 88.85(4) . . ?
C30 Co1 P2 110.77(4) . . ?
P3 Co1 P2 100.071(17) . . ?
C28 Co1 P1 103.74(4) . . ?
C29 Co1 P1 96.57(4) . . ?
C30 Co1 P1 139.81(4) . . ?
P3 Co1 P1 99.173(17) . . ?
P2 Co1 P1 106.613(16) . . ?
C32 P1 C31 98.58(8) . . ?
C32 P1 C33 98.83(8) . . ?
C31 P1 C33 98.56(8) . . ?
C32 P1 Co1 117.96(5) . . ?
C31 P1 Co1 118.93(6) . . ?
C33 P1 Co1 119.69(6) . . ?
C35 P2 C36 99.15(8) . . ?
C35 P2 C34 99.18(8) . . ?
C36 P2 C34 97.88(8) . . ?
C35 P2 Co1 116.40(6) . . ?
C36 P2 Co1 116.40(5) . . ?
C34 P2 Co1 123.49(6) . . ?
C38 P3 C37 98.21(8) . . ?
C38 P3 C39 99.80(9) . . ?
C37 P3 C39 98.13(9) . . ?
C38 P3 Co1 114.53(6) . . ?
C37 P3 Co1 121.64(6) . . ?
C39 P3 Co1 120.20(6) . . ?
C2 C1 C6 121.68(12) . . ?
C2 C1 H1A 119.2 . . ?
C6 C1 H1A 119.2 . . ?
C3 C2 C1 118.69(13) . . ?
C3 C2 C7 119.57(12) . . ?
C1 C2 C7 121.73(12) . . ?
C4 C3 C2 120.35(13) . . ?
C4 C3 H3A 119.8 . . ?
C2 C3 H3A 119.8 . . ?
C3 C4 C5 120.31(13) . . ?
C3 C4 H4A 119.8 . . ?
C5 C4 H4A 119.8 . . ?
C4 C5 C6 120.61(13) . . ?
C4 C5 H5A 119.7 . . ?
C6 C5 H5A 119.7 . . ?
C5 C6 C1 118.35(12) . . ?
C5 C6 C13 120.28(12) . . ?
C1 C6 C13 121.37(12) . . ?
C8 C7 C12 120.52(14) . . ?
C8 C7 C2 120.33(13) . . ?
C12 C7 C2 119.12(13) . . ?
C9 C8 C7 118.56(15) . . ?
C9 C8 C19 119.84(14) . . ?
C7 C8 C19 121.58(13) . . ?
C10 C9 C8 120.88(16) . . ?
C10 C9 H9A 119.6 . . ?
C8 C9 H9A 119.6 . . ?
C11 C10 C9 120.09(16) . . ?
C11 C10 H10A 120.0 . . ?
C9 C10 H10A 120.0 . . ?
C10 C11 C12 121.27(16) . . ?
C10 C11 H11A 119.4 . . ?
C12 C11 H11A 119.4 . . ?
C11 C12 C7 118.64(15) . . ?
C11 C12 C22 119.56(15) . . ?
C7 C12 C22 121.79(14) . . ?
C14 C13 C18 120.17(13) . . ?
C14 C13 C6 119.69(12) . . ?
C18 C13 C6 120.08(12) . . ?
C15 C14 C13 119.08(13) . . ?
C15 C14 C25 118.13(13) . . ?
C13 C14 C25 122.74(13) . . ?
C16 C15 C14 121.00(14) . . ?
C16 C15 H15A 119.5 . . ?
C14 C15 H15A 119.5 . . ?
C17 C16 C15 119.80(14) . . ?
C17 C16 H16A 120.1 . . ?
C15 C16 H16A 120.1 . . ?
C16 C17 C18 121.62(14) . . ?
C16 C17 H17A 119.2 . . ?
C18 C17 H17A 119.2 . . ?
C17 C18 C13 118.30(13) . . ?
C17 C18 C28 119.39(13) . . ?
C13 C18 C28 122.30(12) . . ?
C20 C19 C8 111.17(14) . . ?
C20 C19 C21 110.98(15) . . ?
C8 C19 C21 111.85(14) . . ?
C20 C19 H19A 107.5 . . ?
C8 C19 H19A 107.5 . . ?
C21 C19 H19A 107.5 . . ?
C19 C20 H20A 109.5 . . ?
C19 C20 H20B 109.5 . . ?
H20A C20 H20B 109.5 . . ?
C19 C20 H20C 109.5 . . ?
H20A C20 H20C 109.5 . . ?
H20B C20 H20C 109.5 . . ?
C19 C21 H21A 109.5 . . ?
C19 C21 H21B 109.5 . . ?
H21A C21 H21B 109.5 . . ?
C19 C21 H21C 109.5 . . ?
H21A C21 H21C 109.5 . . ?
H21B C21 H21C 109.5 . . ?
C24 C22 C23 114.4(5) . . ?
C24 C22 C12 117.6(5) . . ?
C23 C22 C12 112.45(15) . . ?
C23 C22 C24A 105.3(4) . . ?
C12 C22 C24A 107.1(6) . . ?
C24 C22 H22A 103.4 . . ?
C23 C22 H22A 103.4 . . ?
C12 C22 H22A 103.4 . . ?
C24A C22 H22A 125.3 . . ?
C22 C23 H23A 109.5 . . ?
C22 C23 H23B 109.5 . . ?
H23A C23 H23B 109.5 . . ?
C22 C23 H23C 109.5 . . ?
H23A C23 H23C 109.5 . . ?
H23B C23 H23C 109.5 . . ?
C22 C24 H24A 109.5 . . ?
C22 C24 H24B 109.5 . . ?
C22 C24 H24C 109.5 . . ?
C22 C24A H24D 109.5 . . ?
C22 C24A H24E 109.5 . . ?
H24D C24A H24E 109.5 . . ?
C22 C24A H24F 109.5 . . ?
H24D C24A H24F 109.5 . . ?
H24E C24A H24F 109.5 . . ?
C14 C25 C27 111.25(13) . . ?
C14 C25 C26 110.91(13) . . ?
C27 C25 C26 110.29(14) . . ?
C14 C25 H25A 108.1 . . ?
C27 C25 H25A 108.1 . . ?
C26 C25 H25A 108.1 . . ?
C25 C26 H26A 109.5 . . ?
C25 C26 H26B 109.5 . . ?
H26A C26 H26B 109.5 . . ?
C25 C26 H26C 109.5 . . ?
H26A C26 H26C 109.5 . . ?
H26B C26 H26C 109.5 . . ?
C25 C27 H27A 109.5 . . ?
C25 C27 H27B 109.5 . . ?
H27A C27 H27B 109.5 . . ?
C25 C27 H27C 109.5 . . ?
H27A C27 H27C 109.5 . . ?
H27B C27 H27C 109.5 . . ?
C29 C28 C30 110.62(12) . . ?
C29 C28 C18 125.17(13) . . ?
C30 C28 C18 124.21(13) . . ?
C29 C28 Co1 71.24(8) . . ?
C30 C28 Co1 71.89(8) . . ?
C18 C28 Co1 124.56(10) . . ?
C28 C29 Co1 67.02(8) . . ?
C28 C29 H29A 117.0 . . ?
Co1 C29 H29A 117.0 . . ?
C28 C29 H29B 117.0 . . ?
Co1 C29 H29B 117.0 . . ?
H29A C29 H29B 114.0 . . ?
C28 C30 Co1 66.53(8) . . ?
C28 C30 H30A 117.1 . . ?
Co1 C30 H30A 117.1 . . ?
C28 C30 H30B 117.1 . . ?
Co1 C30 H30B 117.1 . . ?
H30A C30 H30B 114.1 . . ?
P1 C31 H31A 109.5 . . ?
P1 C31 H31B 109.5 . . ?
H31A C31 H31B 109.5 . . ?
P1 C31 H31C 109.5 . . ?
H31A C31 H31C 109.5 . . ?
H31B C31 H31C 109.5 . . ?
P1 C32 H32A 109.5 . . ?
P1 C32 H32B 109.5 . . ?
H32A C32 H32B 109.5 . . ?
P1 C32 H32C 109.5 . . ?
H32A C32 H32C 109.5 . . ?
H32B C32 H32C 109.5 . . ?
P1 C33 H33A 109.5 . . ?
P1 C33 H33B 109.5 . . ?
H33A C33 H33B 109.5 . . ?
P1 C33 H33C 109.5 . . ?
H33A C33 H33C 109.5 . . ?
H33B C33 H33C 109.5 . . ?
P2 C34 H34A 109.5 . . ?
P2 C34 H34B 109.5 . . ?
H34A C34 H34B 109.5 . . ?
P2 C34 H34C 109.5 . . ?
H34A C34 H34C 109.5 . . ?
H34B C34 H34C 109.5 . . ?
P2 C35 H35A 109.5 . . ?
P2 C35 H35B 109.5 . . ?
H35A C35 H35B 109.5 . . ?
P2 C35 H35C 109.5 . . ?
H35A C35 H35C 109.5 . . ?
H35B C35 H35C 109.5 . . ?
P2 C36 H36A 109.5 . . ?
P2 C36 H36B 109.5 . . ?
H36A C36 H36B 109.5 . . ?
P2 C36 H36C 109.5 . . ?
H36A C36 H36C 109.5 . . ?
H36B C36 H36C 109.5 . . ?
P3 C37 H37A 109.5 . . ?
P3 C37 H37B 109.5 . . ?
H37A C37 H37B 109.5 . . ?
P3 C37 H37C 109.5 . . ?
H37A C37 H37C 109.5 . . ?
H37B C37 H37C 109.5 . . ?
P3 C38 H38A 109.5 . . ?
P3 C38 H38B 109.5 . . ?
H38A C38 H38B 109.5 . . ?
P3 C38 H38C 109.5 . . ?
H38A C38 H38C 109.5 . . ?
H38B C38 H38C 109.5 . . ?
P3 C39 H39A 109.5 . . ?
P3 C39 H39B 109.5 . . ?
H39A C39 H39B 109.5 . . ?
P3 C39 H39C 109.5 . . ?
H39A C39 H39C 109.5 . . ?
H39B C39 H39C 109.5 . . ?

loop_
_geom_bond_atom_site_label_1
_geom_bond_atom_site_label_2
_geom_bond_distance
_geom_bond_site_symmetry_2
_geom_bond_publ_flag
Co1 C28 1.9820(14) . ?
Co1 C29 2.0384(14) . ?
Co1 C30 2.0537(15) . ?
Co1 P3 2.1547(6) . ?
Co1 P2 2.1638(6) . ?
Co1 P1 2.1735(6) . ?
P1 C32 1.8252(16) . ?
P1 C31 1.8333(16) . ?
P1 C33 1.8400(16) . ?
P2 C35 1.8371(16) . ?
P2 C36 1.8405(16) . ?
P2 C34 1.8438(16) . ?
P3 C38 1.8347(17) . ?
P3 C37 1.8434(17) . ?
P3 C39 1.8447(19) . ?
C1 C2 1.3950(19) . ?
C1 C6 1.3979(19) . ?
C1 H1A 0.9500 . ?
C2 C3 1.392(2) . ?
C2 C7 1.4982(19) . ?
C3 C4 1.388(2) . ?
C3 H3A 0.9500 . ?
C4 C5 1.388(2) . ?
C4 H4A 0.9500 . ?
C5 C6 1.3921(19) . ?
C5 H5A 0.9500 . ?
C6 C13 1.5004(19) . ?
C7 C8 1.405(2) . ?
C7 C12 1.407(2) . ?
C8 C9 1.398(2) . ?
C8 C19 1.522(2) . ?
C9 C10 1.381(3) . ?
C9 H9A 0.9500 . ?
C10 C11 1.374(3) . ?
C10 H10A 0.9500 . ?
C11 C12 1.390(2) . ?
C11 H11A 0.9500 . ?
C12 C22 1.526(2) . ?
C13 C14 1.4147(19) . ?
C13 C18 1.415(2) . ?
C14 C15 1.396(2) . ?
C14 C25 1.522(2) . ?
C15 C16 1.385(2) . ?
C15 H15A 0.9500 . ?
C16 C17 1.381(2) . ?
C16 H16A 0.9500 . ?
C17 C18 1.402(2) . ?
C17 H17A 0.9500 . ?
C18 C28 1.4936(19) . ?
C19 C20 1.520(3) . ?
C19 C21 1.528(2) . ?
C19 H19A 1.0000 . ?
C20 H20A 0.9800 . ?
C20 H20B 0.9800 . ?
C20 H20C 0.9800 . ?
C21 H21A 0.9800 . ?
C21 H21B 0.9800 . ?
C21 H21C 0.9800 . ?
C22 C24 1.471(8) . ?
C22 C23 1.513(3) . ?
C22 C24A 1.570(8) . ?
C22 H22A 1.0000 . ?
C23 H23A 0.9800 . ?
C23 H23B 0.9800 . ?
C23 H23C 0.9800 . ?
C24 H24A 0.9800 . ?
C24 H24B 0.9800 . ?
C24 H24C 0.9800 . ?
C24A H24D 0.9800 . ?
C24A H24E 0.9800 . ?
C24A H24F 0.9800 . ?
C25 C27 1.532(2) . ?
C25 C26 1.533(2) . ?
C25 H25A 1.0000 . ?
C26 H26A 0.9800 . ?
C26 H26B 0.9800 . ?
C26 H26C 0.9800 . ?
C27 H27A 0.9800 . ?
C27 H27B 0.9800 . ?
C27 H27C 0.9800 . ?
C28 C29 1.4333(19) . ?
C28 C30 1.434(2) . ?
C29 H29A 0.9900 . ?
C29 H29B 0.9900 . ?
C30 H30A 0.9900 . ?
C30 H30B 0.9900 . ?
C31 H31A 0.9800 . ?
C31 H31B 0.9800 . ?
C31 H31C 0.9800 . ?
C32 H32A 0.9800 . ?
C32 H32B 0.9800 . ?
C32 H32C 0.9800 . ?
C33 H33A 0.9800 . ?
C33 H33B 0.9800 . ?
C33 H33C 0.9800 . ?
C34 H34A 0.9800 . ?
C34 H34B 0.9800 . ?
C34 H34C 0.9800 . ?
C35 H35A 0.9800 . ?
C35 H35B 0.9800 . ?
C35 H35C 0.9800 . ?
C36 H36A 0.9800 . ?
C36 H36B 0.9800 . ?
C36 H36C 0.9800 . ?
C37 H37A 0.9800 . ?
C37 H37B 0.9800 . ?
C37 H37C 0.9800 . ?
C38 H38A 0.9800 . ?
C38 H38B 0.9800 . ?
C38 H38C 0.9800 . ?
C39 H39A 0.9800 . ?
C39 H39B 0.9800 . ?
C39 H39C 0.9800 . ?

loop_
_platon_squeeze_void_nr
_platon_squeeze_void_average_x
_platon_squeeze_void_average_y
_platon_squeeze_void_average_z
_platon_squeeze_void_volume
_platon_squeeze_void_count_electrons
_platon_squeeze_void_content
1 0.000 0.000 0.000 108 2 ' '
2 0.500 0.000 0.500 108 2 ' '
3 0.000 0.500 0.500 108 2 ' '
4 0.500 0.500 1.000 108 2 ' '
